data_4026104
loop_
_publ_author_name
'Ta-Jung Lu'
'Cheng-Kun Lin'

_publ_section_title
;
 Asymmetric Synthesis of \a-Methyl-\a-Amino Acids via Diastereoselective
 Alkylation of (1S)-(+)-3-Carene Derived Tricyclic Iminolactone
;
_journal_name_full 'Journal of Organic Chemistry'
_journal_page_first 1621
_journal_page_last 1633
_journal_paper_doi 10.1021/jo1022537
_journal_volume 76
_journal_year 2011
_chemical_absolute_configuration unk
_chemical_formula_moiety 'C17 H25 N O2'
_chemical_formula_sum 'C17 H25 N O2'
_chemical_formula_weight 275.38
_space_group_IT_number 19
_symmetry_cell_setting orthorhombic
_symmetry_Int_Tables_number 19
_symmetry_space_group_name_Hall 'P 2ac 2ab'
_symmetry_space_group_name_H-M 'P 21 21 21'
_atom_sites_solution_hydrogens geom
_atom_sites_solution_primary direct
_atom_sites_solution_secondary difmap
_audit_creation_method SHELXL-97
_cell_angle_alpha 90.00
_cell_angle_beta 90.00
_cell_angle_gamma 90.00
_cell_formula_units_Z 4
_cell_length_a 8.06630(10)
_cell_length_b 10.27430(10)
_cell_length_c 20.2326(2)
_cell_measurement_reflns_used 4902
_cell_measurement_temperature 297(2)
_cell_measurement_theta_max 71.5370
_cell_measurement_theta_min 4.2994
_cell_volume 1676.79(3)
_computing_cell_refinement
; 
CrysAlis RED, Oxford Diffraction Ltd., 
Version 1.171.32.29 (release 10-06-2008 CrysAlis171 .NET) 
(compiled Jun 10 2008,16:49:55) 
;
_computing_data_collection
; 
CrysAlis CCD, Oxford Diffraction Ltd., 
Version 1.171.32.29 (release 10-06-2008 CrysAlis171 .NET) 
(compiled Jun 10 2008,16:49:55) 
;
_computing_data_reduction
; 
CrysAlis RED, Oxford Diffraction Ltd., 
Version 1.171.32.29 (release 10-06-2008 CrysAlis171 .NET) 
(compiled Jun 10 2008,16:49:55) 
;
_computing_molecular_graphics 'Bruker SHELXTL'
_computing_publication_material 'Bruker SHELXTL'
_computing_structure_refinement 'SHELXL-97 (Sheldrick, 1997)'
_computing_structure_solution 'SHELXS-97 (Sheldrick, 1990)'
_diffrn_ambient_temperature 297(2)
_diffrn_measured_fraction_theta_full 0.993
_diffrn_measured_fraction_theta_max 0.989
_diffrn_measurement_device_type 'CCD detector'
_diffrn_measurement_method '\w scans'
_diffrn_radiation_monochromator graphite
_diffrn_radiation_probe x-ray
_diffrn_radiation_type CuK\a
_diffrn_radiation_wavelength 1.54178
_diffrn_reflns_av_R_equivalents 0.0123
_diffrn_reflns_av_sigmaI/netI 0.0160
_diffrn_reflns_limit_h_max 9
_diffrn_reflns_limit_h_min -6
_diffrn_reflns_limit_k_max 12
_diffrn_reflns_limit_k_min -12
_diffrn_reflns_limit_l_max 24
_diffrn_reflns_limit_l_min -16
_diffrn_reflns_number 6166
_diffrn_reflns_theta_full 71.00
_diffrn_reflns_theta_max 71.64
_diffrn_reflns_theta_min 4.83
_diffrn_source 'fine-focus sealed tube'
_exptl_absorpt_coefficient_mu 0.555
_exptl_absorpt_correction_T_max 1.00000
_exptl_absorpt_correction_T_min 0.90509
_exptl_absorpt_correction_type multi-scan
_exptl_absorpt_process_details
; 
CrysAlisPro, Oxford Diffraction Ltd., 
Version 1.171.33.46 (release 27-08-2009 CrysAlis171 .NET) 
(compiled Aug 27 2009,17:19:36) 
empirical absorption correction using spherical harmonics, 
 implemented in SCALE3 ABSPACK scaling algorithm. 
;
_exptl_crystal_colour colorless
_exptl_crystal_density_diffrn 1.091
_exptl_crystal_description parallelepiped
_exptl_crystal_F_000 600
_exptl_crystal_size_max 0.78
_exptl_crystal_size_mid 0.48
_exptl_crystal_size_min 0.22
_refine_diff_density_max 0.135
_refine_diff_density_min -0.146
_refine_diff_density_rms 0.033
_refine_ls_abs_structure_details 'Flack H D (1983), Acta Cryst. A39, 876-881'
_refine_ls_abs_structure_Flack 0.1(3)
_refine_ls_extinction_method none
_refine_ls_goodness_of_fit_ref 1.051
_refine_ls_hydrogen_treatment constr
_refine_ls_matrix_type full
_refine_ls_number_parameters 181
_refine_ls_number_reflns 3198
_refine_ls_number_restraints 0
_refine_ls_restrained_S_all 1.051
_refine_ls_R_factor_all 0.0424
_refine_ls_R_factor_gt 0.0396
_refine_ls_shift/su_max 0.001
_refine_ls_shift/su_mean 0.000
_refine_ls_structure_factor_coef Fsqd
_refine_ls_weighting_details 'calc w=1/[\s^2^(Fo^2^)+(0.0854P)^2^+0.0000P] where P=(Fo^2^+2Fc^2^)/3'
_refine_ls_weighting_scheme calc
_refine_ls_wR_factor_gt 0.1116
_refine_ls_wR_factor_ref 0.1138
_reflns_number_gt 2907
_reflns_number_total 3198
_reflns_threshold_expression >2sigma(I)
_cod_data_source_file jo1022537_si_005.cif
_cod_data_source_block meibuten
_cod_database_code 4026104

loop_
_symmetry_equiv_pos_as_xyz
'x, y, z'
'-x+1/2, -y, z+1/2'
'-x, y+1/2, -z+1/2'
'x+1/2, -y+1/2, -z'

loop_
_atom_site_label
_atom_site_type_symbol
_atom_site_fract_x
_atom_site_fract_y
_atom_site_fract_z
_atom_site_U_iso_or_equiv
_atom_site_adp_type
_atom_site_occupancy
_atom_site_symmetry_multiplicity
_atom_site_calc_flag
_atom_site_refinement_flags
O1 O 0.00515(14) 0.19578(9) 0.20157(5) 0.0590(3) Uani 1 1 d .
O2 O -0.0335(2) 0.14426(15) 0.09819(7) 0.0851(4) Uani 1 1 d .
N N 0.19932(15) 0.41449(12) 0.16858(6) 0.0510(3) Uani 1 1 d .
C1 C 0.02770(16) 0.29861(14) 0.25042(6) 0.0490(3) Uani 1 1 d .
C2 C 0.07464(19) 0.22969(17) 0.31495(7) 0.0601(4) Uani 1 1 d .
H2A H 0.0358 0.2816 0.3519 0.072 Uiso 1 1 calc R
H2B H 0.0180 0.1465 0.3167 0.072 Uiso 1 1 calc R
C3 C 0.2585(2) 0.20700(15) 0.32265(8) 0.0595(3) Uani 1 1 d .
H3A H 0.3004 0.1233 0.3065 0.071 Uiso 1 1 calc R
C4 C 0.3588(2) 0.27156(18) 0.37691(8) 0.0677(4) Uani 1 1 d .
C5 C 0.36553(18) 0.32558(16) 0.30770(7) 0.0565(3) Uani 1 1 d .
H5A H 0.4681 0.3071 0.2835 0.068 Uiso 1 1 calc R
C6 C 0.26912(18) 0.44305(14) 0.28309(7) 0.0519(3) Uani 1 1 d .
H6A H 0.2008 0.4793 0.3180 0.062 Uiso 1 1 calc R
H6B H 0.3436 0.5100 0.2670 0.062 Uiso 1 1 calc R
C7 C 0.16328(16) 0.39029(13) 0.22777(6) 0.0456(3) Uani 1 1 d .
C8 C 0.11484(19) 0.34335(15) 0.11542(7) 0.0542(3) Uani 1 1 d .
C9 C 0.02144(19) 0.22159(15) 0.13693(7) 0.0575(3) Uani 1 1 d .
C10 C -0.13769(19) 0.36929(19) 0.25766(9) 0.0692(4) Uani 1 1 d .
H10A H -0.1643 0.4125 0.2170 0.104 Uiso 1 1 calc R
H10B H -0.1297 0.4324 0.2925 0.104 Uiso 1 1 calc R
H10C H -0.2230 0.3075 0.2681 0.104 Uiso 1 1 calc R
C11 C 0.2741(3) 0.3448(2) 0.43193(9) 0.0895(6) Uani 1 1 d .
H11A H 0.3561 0.3789 0.4617 0.134 Uiso 1 1 calc R
H11B H 0.2017 0.2870 0.4555 0.134 Uiso 1 1 calc R
H11C H 0.2107 0.4152 0.4137 0.134 Uiso 1 1 calc R
C12 C 0.5121(3) 0.1973(3) 0.39893(13) 0.1040(8) Uani 1 1 d .
H12A H 0.5672 0.2449 0.4333 0.156 Uiso 1 1 calc R
H12B H 0.5858 0.1867 0.3621 0.156 Uiso 1 1 calc R
H12C H 0.4799 0.1133 0.4153 0.156 Uiso 1 1 calc R
C13 C -0.0068(3) 0.43521(18) 0.08042(8) 0.0726(5) Uani 1 1 d .
H13A H -0.0912 0.4621 0.1110 0.109 Uiso 1 1 calc R
H13B H -0.0572 0.3907 0.0439 0.109 Uiso 1 1 calc R
H13C H 0.0518 0.5103 0.0645 0.109 Uiso 1 1 calc R
C14 C 0.2506(2) 0.3010(2) 0.06579(7) 0.0677(4) Uani 1 1 d .
H14A H 0.1991 0.2510 0.0307 0.081 Uiso 1 1 calc R
H14B H 0.2988 0.3782 0.0460 0.081 Uiso 1 1 calc R
C15 C 0.3873(3) 0.2209(3) 0.09583(9) 0.0814(6) Uani 1 1 d .
C16 C 0.3683(4) 0.0906(3) 0.10389(14) 0.1106(9) Uani 1 1 d .
H16A H 0.2670 0.0499 0.0901 0.133 Uiso 1 1 d R
H16B H 0.4548 0.0394 0.1235 0.133 Uiso 1 1 d R
C17 C 0.5380(3) 0.2854(4) 0.11581(18) 0.1299(12) Uani 1 1 d .
H17A H 0.6129 0.2228 0.1345 0.195 Uiso 1 1 calc R
H17B H 0.5126 0.3507 0.1482 0.195 Uiso 1 1 calc R
H17C H 0.5886 0.3256 0.0780 0.156 Uiso 1 1 calc R

loop_
_atom_site_aniso_label
_atom_site_aniso_U_11
_atom_site_aniso_U_22
_atom_site_aniso_U_33
_atom_site_aniso_U_23
_atom_site_aniso_U_13
_atom_site_aniso_U_12
O1 0.0700(6) 0.0529(5) 0.0541(5) -0.0027(4) -0.0025(5) -0.0131(5)
O2 0.0994(9) 0.0864(8) 0.0694(8) -0.0231(7) -0.0084(7) -0.0261(8)
N 0.0556(6) 0.0551(6) 0.0423(5) 0.0011(5) -0.0005(5) -0.0069(5)
C1 0.0492(6) 0.0535(7) 0.0444(6) -0.0012(5) 0.0011(5) -0.0064(5)
C2 0.0659(8) 0.0667(9) 0.0477(7) 0.0100(6) 0.0019(6) -0.0128(7)
C3 0.0722(9) 0.0560(7) 0.0502(7) 0.0027(6) -0.0076(6) 0.0000(7)
C4 0.0788(10) 0.0740(10) 0.0503(8) 0.0061(7) -0.0146(7) -0.0011(9)
C5 0.0540(7) 0.0680(8) 0.0475(7) -0.0031(6) -0.0038(6) -0.0030(6)
C6 0.0580(7) 0.0541(7) 0.0436(6) -0.0036(5) -0.0025(6) -0.0087(6)
C7 0.0477(6) 0.0462(6) 0.0430(6) -0.0019(5) -0.0012(5) -0.0018(5)
C8 0.0583(7) 0.0641(8) 0.0403(6) -0.0024(6) -0.0044(6) -0.0014(6)
C9 0.0578(7) 0.0606(8) 0.0541(7) -0.0104(6) -0.0052(6) -0.0019(7)
C10 0.0535(8) 0.0804(11) 0.0736(10) 0.0003(9) 0.0070(7) -0.0013(8)
C11 0.1223(17) 0.1034(14) 0.0430(7) -0.0032(9) -0.0036(9) -0.0104(14)
C12 0.1066(16) 0.1105(17) 0.0949(16) 0.0171(13) -0.0413(14) 0.0107(15)
C13 0.0859(12) 0.0765(10) 0.0555(9) -0.0001(7) -0.0169(9) 0.0088(9)
C14 0.0766(10) 0.0877(11) 0.0389(6) -0.0019(7) 0.0051(6) 0.0002(9)
C15 0.0750(10) 0.1184(17) 0.0510(8) -0.0123(10) 0.0078(7) 0.0249(11)
C16 0.1042(18) 0.119(2) 0.109(2) 0.0091(16) 0.0094(15) 0.0398(17)
C17 0.0718(12) 0.179(3) 0.139(3) -0.043(2) -0.0031(15) 0.0186(18)

loop_
_atom_type_symbol
_atom_type_description
_atom_type_scat_dispersion_real
_atom_type_scat_dispersion_imag
_atom_type_scat_source
C C 0.0181 0.0091 'International Tables Vol C Tables 4.2.6.8 and 6.1.1.4'
H H 0.0000 0.0000 'International Tables Vol C Tables 4.2.6.8 and 6.1.1.4'
N N 0.0311 0.0180 'International Tables Vol C Tables 4.2.6.8 and 6.1.1.4'
O O 0.0492 0.0322 'International Tables Vol C Tables 4.2.6.8 and 6.1.1.4'

loop_
_geom_angle_atom_site_label_1
_geom_angle_atom_site_label_2
_geom_angle_atom_site_label_3
_geom_angle
C9 O1 C1 120.37(11)
C7 N C8 119.48(12)
O1 C1 C7 109.61(10)
O1 C1 C2 105.87(12)
C7 C1 C2 111.51(11)
O1 C1 C10 107.51(11)
C7 C1 C10 111.37(12)
C2 C1 C10 110.73(12)
C3 C2 C1 113.71(12)
C3 C2 H2A 108.8
C1 C2 H2A 108.8
C3 C2 H2B 108.8
C1 C2 H2B 108.8
H2A C2 H2B 107.7
C2 C3 C5 114.38(14)
C2 C3 C4 122.10(15)
C5 C3 C4 59.44(10)
C2 C3 H3A 116.1
C5 C3 H3A 116.1
C4 C3 H3A 116.1
C11 C4 C12 113.75(18)
C11 C4 C5 121.24(16)
C12 C4 C5 115.35(18)
C11 C4 C3 120.75(17)
C12 C4 C3 115.25(17)
C5 C4 C3 60.51(10)
C6 C5 C4 125.35(13)
C6 C5 C3 114.22(12)
C4 C5 C3 60.05(10)
C6 C5 H5A 115.0
C4 C5 H5A 115.0
C3 C5 H5A 115.0
C7 C6 C5 104.32(11)
C7 C6 H6A 110.9
C5 C6 H6A 110.9
C7 C6 H6B 110.9
C5 C6 H6B 110.9
H6A C6 H6B 108.9
N C7 C1 125.33(12)
N C7 C6 120.33(12)
C1 C7 C6 114.06(11)
N C8 C9 115.41(12)
N C8 C13 109.19(13)
C9 C8 C13 108.69(14)
N C8 C14 106.66(12)
C9 C8 C14 107.70(13)
C13 C8 C14 109.03(13)
O2 C9 O1 118.01(15)
O2 C9 C8 122.64(15)
O1 C9 C8 119.29(12)
C1 C10 H10A 109.5
C1 C10 H10B 109.5
H10A C10 H10B 109.5
C1 C10 H10C 109.5
H10A C10 H10C 109.5
H10B C10 H10C 109.5
C4 C11 H11A 109.5
C4 C11 H11B 109.5
H11A C11 H11B 109.5
C4 C11 H11C 109.5
H11A C11 H11C 109.5
H11B C11 H11C 109.5
C4 C12 H12A 109.5
C4 C12 H12B 109.5
H12A C12 H12B 109.5
C4 C12 H12C 109.5
H12A C12 H12C 109.5
H12B C12 H12C 109.5
C8 C13 H13A 109.5
C8 C13 H13B 109.5
H13A C13 H13B 109.5
C8 C13 H13C 109.5
H13A C13 H13C 109.5
H13B C13 H13C 109.5
C15 C14 C8 114.23(12)
C15 C14 H14A 108.7
C8 C14 H14A 108.7
C15 C14 H14B 108.7
C8 C14 H14B 108.7
H14A C14 H14B 107.6
C16 C15 C17 121.0(3)
C16 C15 C14 120.3(2)
C17 C15 C14 118.7(3)
C15 C16 H16A 119.4
C15 C16 H16B 120.6
H16A C16 H16B 120.0
C15 C17 H17A 109.5
C15 C17 H17B 109.5
H17A C17 H17B 109.5
C15 C17 H17C 109.5
H17A C17 H17C 109.5
H17B C17 H17C 109.5

loop_
_geom_bond_atom_site_label_1
_geom_bond_atom_site_label_2
_geom_bond_distance
O1 C9 1.3409(18)
O1 C1 1.4582(16)
O2 C9 1.2007(19)
N C7 1.2572(18)
N C8 1.4680(18)
C1 C7 1.5144(18)
C1 C2 1.5327(19)
C1 C10 1.526(2)
C2 C3 1.509(2)
C2 H2A 0.9700
C2 H2B 0.9700
C3 C5 1.523(2)
C3 C4 1.517(2)
C3 H3A 0.9800
C4 C11 1.507(3)
C4 C12 1.520(3)
C4 C5 1.507(2)
C5 C6 1.520(2)
C5 H5A 0.9800
C6 C7 1.5084(17)
C6 H6A 0.9700
C6 H6B 0.9700
C8 C9 1.524(2)
C8 C13 1.535(2)
C8 C14 1.549(2)
C10 H10A 0.9600
C10 H10B 0.9600
C10 H10C 0.9600
C11 H11A 0.9600
C11 H11B 0.9600
C11 H11C 0.9600
C12 H12A 0.9600
C12 H12B 0.9600
C12 H12C 0.9600
C13 H13A 0.9600
C13 H13B 0.9600
C13 H13C 0.9600
C14 C15 1.504(3)
C14 H14A 0.9700
C14 H14B 0.9700
C15 C16 1.357(4)
C15 C17 1.442(4)
C16 H16A 0.9600
C16 H16B 0.9600
C17 H17A 0.9600
C17 H17B 0.9600
C17 H17C 0.9600
